data_5000140
loop_
_publ_author_name
'Willis, J. S.'
'Stewart, J. M.'
'Ammon, H. L.'
'Preston, H. S.'
'Gluyas, R. E.'
'Harris, P. M.'

_publ_section_title
;
 The crystal structure of picryl chloride
;
_journal_issue 4
_journal_name_full 'Acta Crystallographica Section B'
_journal_page_first 786
_journal_page_last 793
_journal_paper_doi 10.1107/S0567740871002929
_journal_volume 27
_journal_year 1971
_chemical_formula_sum 'C6 H2 Cl N3 O6'
_space_group_IT_number 14
_symmetry_cell_setting monoclinic
_symmetry_space_group_name_Hall '-P 2yab'
_symmetry_space_group_name_H-M 'P 1 21/a 1'
_cell_angle_alpha 90
_cell_angle_beta 124.15(2)
_cell_angle_gamma 90
_cell_formula_units_Z 4
_cell_length_a 11.020(4)
_cell_length_b 6.795(1)
_cell_length_c 14.964(4)
_cod_original_sg_symbol_H-M 'P 21/a'
_cod_original_formula_sum 'C6 H2 Cl1 N3 O6'
_cod_database_code 5000140

loop_
_symmetry_equiv_pos_site_id
_symmetry_equiv_pos_as_xyz
1 x,y,z
2 1/2-x,1/2+y,-z
3 -x,-y,-z
4 -1/2+x,-1/2-y,z

loop_
_atom_site_label
_atom_site_type_symbol
_atom_site_fract_x
_atom_site_fract_y
_atom_site_fract_z
Cl1 Cl 0.09560 0.05240 0.18100
C1 C 0.21500 0.37160 0.15700
C2 C 0.18130 0.27580 0.22270
C3 C 0.22470 0.36480 0.32090
C4 C 0.29980 0.54050 0.35290
C5 C 0.33040 0.62790 0.28400
C6 C 0.28860 0.54770 0.18530
H1 H 0.32800 0.59100 0.41800
H2 H 0.30400 0.60800 0.14100
N1 N 0.17410 0.28510 0.05180
N2 N 0.19270 0.27970 0.39790
N3 N 0.41150 0.81510 0.31700
O1 O 0.26470 0.19730 0.05010
O2 O 0.05330 0.30510 -0.02650
O3 O 0.08050 0.18910 0.35980
O4 O 0.28080 0.31010 0.49440
O5 O 0.42600 0.90350 0.39380
O6 O 0.45850 0.87090 0.26390

loop_
_atom_type_symbol
_atom_type_radius_bond
C 0.68
H 0.20
Cl 0.99
N 0.68
O 0.68
